data_1512692
loop_
_publ_author_name
'Esther Escribano'
'Merce Font-Bardia'
'Teresa Calvet'
'Julia Lorenzo'
'Patrick Gamez'
'Virtudes Moreno'

_publ_section_title
;
 DNA binding studies of a series of cis-[Pt(Am)2X2] complexes (Am = inert
 amine, X = labile carboxylato ligand)
;
_journal_name_full
;
Inorganica Chimica Acta
;
_journal_page_first 65
_journal_page_last 76
_journal_volume 393
_journal_year 2012
_chemical_formula_moiety 'C18 H20 N2 O6 Pt'
_chemical_formula_sum 'C18 H20 N2 O6 Pt'
_chemical_formula_weight 555.45
_space_group_IT_number 14
_symmetry_cell_setting monoclinic
_symmetry_space_group_name_Hall '-P 2ybc'
_symmetry_space_group_name_H-M 'P 1 21/c 1'
_atom_sites_solution_hydrogens geom
_atom_sites_solution_primary direct
_atom_sites_solution_secondary difmap
_cell_angle_alpha 90.00
_cell_angle_beta 110.03(4)
_cell_angle_gamma 90.00
_cell_formula_units_Z 4
_cell_length_a 13.644(8)
_cell_length_b 10.655(6)
_cell_length_c 13.434(10)
_cell_measurement_reflns_used 985
_cell_measurement_temperature 293(2)
_cell_measurement_theta_max 31
_cell_measurement_theta_min 3
_cell_volume 1835(2)
_computing_cell_refinement AUTOMAR
_computing_data_collection MARXDS
_computing_data_reduction MARSCALE
_computing_molecular_graphics 'ORTEP (Brueggermann and Smith, 1990)'
_computing_publication_material 'PLATON (Spek, 1990)'
_computing_structure_refinement 'SHELXL-97 (Sheldrick, 1997)'
_computing_structure_solution 'SHELXS-97 (Sheldrick, 1997)'
_diffrn_ambient_temperature 293(2)
_diffrn_measured_fraction_theta_full 0.943
_diffrn_measured_fraction_theta_max 0.943
_diffrn_measurement_device_type 'MAR345 whith image plate detector'
_diffrn_measurement_method 'phi scan'
_diffrn_radiation_monochromator graphite
_diffrn_radiation_source 'fine-focus sealed tube'
_diffrn_radiation_type MoK\a
_diffrn_radiation_wavelength 0.71073
_diffrn_reflns_av_R_equivalents 0.0541
_diffrn_reflns_av_sigmaI/netI 0.0719
_diffrn_reflns_limit_h_max 19
_diffrn_reflns_limit_h_min -19
_diffrn_reflns_limit_k_max 15
_diffrn_reflns_limit_k_min -15
_diffrn_reflns_limit_l_max 18
_diffrn_reflns_limit_l_min -18
_diffrn_reflns_number 18793
_diffrn_reflns_theta_full 30.98
_diffrn_reflns_theta_max 30.98
_diffrn_reflns_theta_min 1.59
_exptl_absorpt_coefficient_mu 7.685
_exptl_absorpt_correction_T_max 0.50
_exptl_absorpt_correction_T_min 0.47
_exptl_absorpt_correction_type empirical
_exptl_absorpt_process_details Sadabs
_exptl_crystal_colour yellow
_exptl_crystal_density_diffrn 2.011
_exptl_crystal_density_method 'not measured'
_exptl_crystal_description prism
_exptl_crystal_F_000 1072
_exptl_crystal_size_max 0.1
_exptl_crystal_size_mid 0.09
_exptl_crystal_size_min 0.09
_refine_diff_density_max 2.043
_refine_diff_density_min -1.663
_refine_diff_density_rms 0.194
_refine_ls_extinction_method none
_refine_ls_goodness_of_fit_ref 1.210
_refine_ls_hydrogen_treatment constr
_refine_ls_matrix_type full
_refine_ls_number_parameters 244
_refine_ls_number_reflns 5520
_refine_ls_number_restraints 29
_refine_ls_restrained_S_all 1.208
_refine_ls_R_factor_all 0.0581
_refine_ls_R_factor_gt 0.0578
_refine_ls_shift/su_max 0.001
_refine_ls_shift/su_mean 0.000
_refine_ls_structure_factor_coef Fsqd
_refine_ls_weighting_details 'calc w=1/[\s^2^(Fo^2^)+(0.0000P)^2^+23.2108P] where P=(Fo^2^+2Fc^2^)/3'
_refine_ls_weighting_scheme calc
_refine_ls_wR_factor_gt 0.1186
_refine_ls_wR_factor_ref 0.1187
_reflns_number_gt 5484
_reflns_number_total 5520
_reflns_threshold_expression >2sigma(I)
_cod_data_source_file ICA-2013-394-65-76-2.cif
_cod_data_source_block virnm149b
_cod_original_sg_symbol_H-M P21/c
_cod_database_code 1512692

loop_
_symmetry_equiv_pos_as_xyz
'x, y, z'
'-x, y+1/2, -z+1/2'
'-x, -y, -z'
'x, -y-1/2, z-1/2'

loop_
_atom_site_label
_atom_site_type_symbol
_atom_site_fract_x
_atom_site_fract_y
_atom_site_fract_z
_atom_site_U_iso_or_equiv
_atom_site_adp_type
_atom_site_occupancy
_atom_site_symmetry_multiplicity
_atom_site_calc_flag
_atom_site_refinement_flags
Pt1 Pt 0.29339(3) -0.65272(3) 0.26381(3) 0.04632(10) Uani 1 1 d U
O1 O 0.2229(7) -0.0679(9) 0.0294(8) 0.104(3) Uani 1 1 d .
H1 H 0.2020 0.0023 0.0070 0.125 Uiso 1 1 d R
O2 O 0.5740(6) -0.8686(8) -0.0521(7) 0.082(2) Uani 1 1 d .
H2 H 0.6083 -0.8737 -0.0916 0.098 Uiso 1 1 d R
O3 O 0.3126(5) -0.8314(5) 0.3202(5) 0.0511(14) Uani 1 1 d .
O4 O 0.2540(6) -0.9909(7) 0.3784(6) 0.0639(17) Uani 1 1 d .
O5 O 0.2120(5) -0.6129(6) 0.3603(5) 0.0533(14) Uani 1 1 d .
O6 O 0.1164(5) -0.6724(6) 0.4518(4) 0.0525(15) Uani 1 1 d .
N1 N 0.2640(6) -0.4793(7) 0.2079(7) 0.0572(18) Uani 1 1 d U
N2 N 0.3836(5) -0.6843(6) 0.1757(5) 0.0425(12) Uani 1 1 d U
C1 C 0.2718(7) -0.3824(9) 0.2707(8) 0.056(2) Uani 1 1 d .
H1A H 0.3010 -0.3949 0.3435 0.068 Uiso 1 1 calc R
C2 C 0.2379(8) -0.2603(10) 0.2333(9) 0.067(3) Uani 1 1 d .
H2A H 0.2421 -0.1953 0.2808 0.080 Uiso 1 1 calc R
C3 C 0.2011(8) -0.2398(10) 0.1322(9) 0.061(2) Uani 1 1 d U
C4 C 0.1892(8) -0.3364(9) 0.0618(8) 0.061(2) Uani 1 1 d .
H4 H 0.1617 -0.3242 -0.0111 0.073 Uiso 1 1 calc R
C5 C 0.2204(8) -0.4516(11) 0.1056(8) 0.065(3) Uani 1 1 d .
H5 H 0.2099 -0.5185 0.0586 0.078 Uiso 1 1 calc R
C6 C 0.1619(10) -0.1102(12) 0.0887(10) 0.083(4) Uani 1 1 d U
H6A H 0.0891 -0.1146 0.0440 0.100 Uiso 1 1 calc R
H6B H 0.1680 -0.0526 0.1464 0.100 Uiso 1 1 calc R
C7 C 0.4554(7) -0.6032(8) 0.1705(7) 0.052(2) Uani 1 1 d .
H7 H 0.4657 -0.5317 0.2126 0.062 Uiso 1 1 calc R
C8 C 0.5152(7) -0.6168(9) 0.1083(7) 0.052(2) Uani 1 1 d .
H8 H 0.5632 -0.5553 0.1075 0.062 Uiso 1 1 calc R
C9 C 0.5036(7) -0.7236(9) 0.0462(8) 0.054(2) Uani 1 1 d .
C10 C 0.4386(9) -0.8214(10) 0.0615(9) 0.070(3) Uani 1 1 d .
H10 H 0.4374 -0.9003 0.0314 0.084 Uiso 1 1 calc R
C11 C 0.3765(7) -0.7946(8) 0.1233(8) 0.052(2) Uani 1 1 d .
H11 H 0.3289 -0.8545 0.1286 0.063 Uiso 1 1 calc R
C12 C 0.5663(8) -0.7383(10) -0.0271(9) 0.064(2) Uani 1 1 d .
H12A H 0.5329 -0.6916 -0.0918 0.076 Uiso 1 1 calc R
H12B H 0.6357 -0.7040 0.0068 0.076 Uiso 1 1 calc R
C13 C 0.2459(8) -0.8887(8) 0.3442(8) 0.0533(19) Uani 1 1 d U
C14 C 0.1367(9) -0.8272(11) 0.3352(10) 0.0744(16) Uani 1 1 d U
C15 C 0.1598(6) -0.6974(8) 0.3849(7) 0.0459(16) Uani 1 1 d U
C16 C 0.0462(8) -0.8988(11) 0.3364(9) 0.0749(16) Uani 1 1 d U
H16A H 0.0082 -0.8584 0.3768 0.090 Uiso 1 1 calc R
H16B H 0.0631 -0.9847 0.3601 0.090 Uiso 1 1 calc R
C17 C -0.0064(9) -0.8886(11) 0.2221(9) 0.0753(16) Uani 1 1 d U
H17A H -0.0742 -0.8487 0.2031 0.090 Uiso 1 1 calc R
H17B H -0.0119 -0.9683 0.1857 0.090 Uiso 1 1 calc R
C18 C 0.0765(8) -0.8036(11) 0.2078(9) 0.0746(16) Uani 1 1 d U
H18A H 0.0542 -0.7177 0.1889 0.090 Uiso 1 1 calc R
H18B H 0.1124 -0.8375 0.1626 0.090 Uiso 1 1 calc R

loop_
_atom_site_aniso_label
_atom_site_aniso_U_11
_atom_site_aniso_U_22
_atom_site_aniso_U_33
_atom_site_aniso_U_23
_atom_site_aniso_U_13
_atom_site_aniso_U_12
Pt1 0.04915(17) 0.04079(16) 0.05023(19) -0.00014(13) 0.01859(13) -0.00046(13)
O1 0.105(7) 0.092(7) 0.121(8) 0.025(6) 0.045(6) 0.002(6)
O2 0.085(5) 0.075(5) 0.094(6) -0.010(5) 0.042(5) 0.000(4)
O3 0.056(3) 0.041(3) 0.054(4) 0.007(3) 0.015(3) 0.003(3)
O4 0.074(4) 0.058(4) 0.066(4) 0.004(3) 0.032(4) 0.005(3)
O5 0.063(4) 0.050(3) 0.047(3) -0.001(3) 0.018(3) 0.004(3)
O6 0.061(4) 0.070(4) 0.035(3) -0.007(3) 0.027(3) 0.001(3)
N1 0.066(5) 0.038(2) 0.070(5) 0.002(3) 0.026(4) -0.001(3)
N2 0.040(3) 0.044(3) 0.041(3) -0.001(3) 0.010(2) -0.002(3)
C1 0.059(5) 0.054(5) 0.052(5) 0.003(4) 0.014(4) 0.011(4)
C2 0.060(6) 0.054(5) 0.080(7) -0.004(5) 0.016(5) 0.005(5)
C3 0.063(6) 0.055(5) 0.065(6) -0.003(4) 0.023(5) -0.004(4)
C4 0.074(6) 0.051(5) 0.062(6) 0.013(4) 0.030(5) 0.010(5)
C5 0.067(6) 0.072(7) 0.050(5) -0.001(5) 0.013(5) 0.007(5)
C6 0.090(9) 0.079(7) 0.085(9) 0.023(6) 0.034(7) 0.021(7)
C7 0.052(5) 0.046(4) 0.055(5) 0.007(4) 0.016(4) -0.005(4)
C8 0.046(4) 0.057(5) 0.052(5) -0.001(4) 0.014(4) -0.005(4)
C9 0.053(5) 0.051(5) 0.064(6) 0.001(4) 0.028(4) -0.007(4)
C10 0.079(7) 0.046(5) 0.088(8) -0.011(5) 0.033(6) -0.006(5)
C11 0.054(5) 0.039(4) 0.067(6) -0.002(4) 0.024(4) 0.002(4)
C12 0.070(6) 0.057(6) 0.068(7) -0.001(5) 0.030(5) 0.001(5)
C13 0.072(4) 0.038(4) 0.058(5) 0.004(4) 0.032(5) -0.002(3)
C14 0.065(3) 0.068(3) 0.083(4) -0.020(3) 0.017(3) 0.001(3)
C15 0.040(4) 0.050(3) 0.053(5) 0.006(3) 0.022(3) 0.009(3)
C16 0.066(3) 0.069(3) 0.083(4) -0.019(3) 0.017(3) 0.001(3)
C17 0.066(3) 0.070(3) 0.083(4) -0.019(3) 0.016(3) 0.001(3)
C18 0.065(3) 0.069(3) 0.083(4) -0.019(3) 0.017(3) 0.001(3)

loop_
_atom_type_symbol
_atom_type_description
_atom_type_scat_dispersion_real
_atom_type_scat_dispersion_imag
_atom_type_scat_source
C C 0.0033 0.0016 'International Tables Vol C Tables 4.2.6.8 and 6.1.1.4'
H H 0.0000 0.0000 'International Tables Vol C Tables 4.2.6.8 and 6.1.1.4'
N N 0.0061 0.0033 'International Tables Vol C Tables 4.2.6.8 and 6.1.1.4'
O O 0.0106 0.0060 'International Tables Vol C Tables 4.2.6.8 and 6.1.1.4'
Pt Pt -1.7033 8.3905 'International Tables Vol C Tables 4.2.6.8 and 6.1.1.4'

loop_
_geom_angle_atom_site_label_1
_geom_angle_atom_site_label_2
_geom_angle_atom_site_label_3
_geom_angle
N1 Pt1 N2 91.0(3)
N1 Pt1 O5 87.9(3)
N2 Pt1 O5 175.5(3)
N1 Pt1 O3 175.9(3)
N2 Pt1 O3 92.1(3)
O5 Pt1 O3 89.2(3)
C6 O1 H1 107.5
C12 O2 H2 108.6
C13 O3 Pt1 123.5(6)
C15 O5 Pt1 120.2(6)
C1 N1 C5 113.5(9)
C1 N1 Pt1 121.8(7)
C5 N1 Pt1 123.9(7)
C7 N2 C11 117.4(8)
C7 N2 Pt1 122.4(6)
C11 N2 Pt1 120.1(6)
N1 C1 C2 123.3(9)
N1 C1 H1A 118.3
C2 C1 H1A 118.3
C3 C2 C1 119.4(10)
C3 C2 H2A 120.3
C1 C2 H2A 120.3
C2 C3 C4 120.6(10)
C2 C3 C6 121.0(11)
C4 C3 C6 118.2(10)
C5 C4 C3 115.6(10)
C5 C4 H4 122.2
C3 C4 H4 122.2
N1 C5 C4 127.4(10)
N1 C5 H5 116.3
C4 C5 H5 116.3
O1 C6 C3 108.0(10)
O1 C6 H6A 110.1
C3 C6 H6A 110.1
O1 C6 H6B 110.1
C3 C6 H6B 110.1
H6A C6 H6B 108.4
N2 C7 C8 124.9(9)
N2 C7 H7 117.6
C8 C7 H7 117.6
C7 C8 C9 119.2(9)
C7 C8 H8 120.4
C9 C8 H8 120.4
C8 C9 C10 117.5(9)
C8 C9 C12 120.1(8)
C10 C9 C12 122.3(9)
C11 C10 C9 117.8(9)
C11 C10 H10 121.1
C9 C10 H10 121.1
N2 C11 C10 122.2(9)
N2 C11 H11 118.9
C10 C11 H11 118.9
O2 C12 C9 110.7(9)
O2 C12 H12A 109.5
C9 C12 H12A 109.5
O2 C12 H12B 109.5
C9 C12 H12B 109.5
H12A C12 H12B 108.1
O4 C13 O3 125.9(10)
O4 C13 C14 111.8(9)
O3 C13 C14 122.2(8)
C16 C14 C15 121.4(10)
C16 C14 C13 123.9(10)
C15 C14 C13 107.0(8)
C16 C14 C18 88.2(9)
C15 C14 C18 105.8(9)
C13 C14 C18 105.2(9)
O5 C15 O6 118.8(8)
O5 C15 C14 125.9(9)
O6 C15 C14 115.2(8)
C14 C16 C17 93.6(10)
C14 C16 H16A 113.0
C17 C16 H16A 113.0
C14 C16 H16B 113.0
C17 C16 H16B 113.0
H16A C16 H16B 110.4
C16 C17 C18 93.4(9)
C16 C17 H17A 113.0
C18 C17 H17A 113.0
C16 C17 H17B 113.0
C18 C17 H17B 113.0
H17A C17 H17B 110.4
C17 C18 C14 84.5(9)
C17 C18 H18A 114.6
C14 C18 H18A 114.6
C17 C18 H18B 114.6
C14 C18 H18B 114.6
H18A C18 H18B 111.7

loop_
_geom_bond_atom_site_label_1
_geom_bond_atom_site_label_2
_geom_bond_distance
Pt1 N1 1.984(7)
Pt1 N2 2.007(7)
Pt1 O5 2.020(6)
Pt1 O3 2.033(6)
O1 C6 1.409(14)
O1 H1 0.8201
O2 C12 1.441(12)
O2 H2 0.8200
O3 C13 1.227(10)
O4 C13 1.173(10)
O5 C15 1.259(10)
O6 C15 1.263(9)
N1 C1 1.314(12)
N1 C5 1.330(12)
N2 C7 1.326(10)
N2 C11 1.356(10)
C1 C2 1.415(13)
C1 H1A 0.9300
C2 C3 1.295(15)
C2 H2A 0.9300
C3 C4 1.370(14)
C3 C6 1.524(15)
C4 C5 1.366(14)
C4 H4 0.9300
C5 H5 0.9300
C6 H6A 0.9700
C6 H6B 0.9700
C7 C8 1.360(12)
C7 H7 0.9300
C8 C9 1.387(13)
C8 H8 0.9300
C9 C10 1.428(13)
C9 C12 1.518(13)
C10 C11 1.404(14)
C10 H10 0.9300
C11 H11 0.9300
C12 H12A 0.9700
C12 H12B 0.9700
C13 C14 1.595(14)
C14 C16 1.456(16)
C14 C15 1.521(14)
C14 C18 1.645(16)
C16 C17 1.459(15)
C16 H16A 0.9700
C16 H16B 0.9700
C17 C18 1.512(16)
C17 H17A 0.9700
C17 H17B 0.9700
C18 H18A 0.9700
C18 H18B 0.9700
